data_7703092
loop_
_publ_author_name
'Singha, Debal Kanti'
'Majee, Prakash'
'Hui, Sayani'
'Mondal, Sudip Kumar'
'Mahata, Partha'

_publ_section_title
;
 Luminescent metal-organic framework-based phosphor for the detection of
 toxic oxoanions in an aqueous medium.
;
_journal_issue 3
_journal_name_full 'Dalton transactions (Cambridge, England : 2003)'
_journal_page_first 829
_journal_page_last 840
_journal_paper_doi 10.1039/c9dt04220b
_journal_volume 49
_journal_year 2020
_chemical_formula_sum 'C7 H8 O10 Y'
_chemical_formula_weight 341.04
_chemical_name_common 'Yttrium-organic Compound'
_space_group_crystal_system monoclinic
_space_group_IT_number 15
_space_group_name_Hall '-C 2yc'
_space_group_name_H-M_alt 'C 1 2/c 1'
_atom_sites_solution_hydrogens mixed
_audit_creation_method SHELXL-2018/3
_audit_update_record
;
2019-04-11 deposited with the CCDC.	2019-12-05 downloaded from the CCDC.
;
_cell_angle_alpha 90
_cell_angle_beta 117.8120(10)
_cell_angle_gamma 90
_cell_formula_units_Z 8
_cell_length_a 16.6560(6)
_cell_length_b 10.4870(3)
_cell_length_c 13.6439(5)
_cell_measurement_reflns_used 2609
_cell_measurement_temperature 296(2)
_cell_measurement_theta_max 28.335
_cell_measurement_theta_min 2.348
_cell_volume 2107.90(13)
_computing_cell_refinement 'SAINT (Bruker, 2000)'
_computing_data_collection 'SMART (Bruker, 2000)'
_computing_data_reduction SAINT
_computing_molecular_graphics 'Ortep-3 for Windows (Farrugia, 1999) and CAMERON (Watkin et al., 1993)'
_computing_publication_material 'PLATON (Spek, 2003)'
_computing_structure_refinement 'SHELXL-2018/3 (Sheldrick, 2018)'
_computing_structure_solution 'SHELXT 2014/4 (Sheldrick, 2014)'
_diffrn_ambient_temperature 296(2)
_diffrn_measured_fraction_theta_full 0.999
_diffrn_measured_fraction_theta_max 0.991
_diffrn_measurement_device_type 'Bruker SMART CCD area detector'
_diffrn_measurement_method '\f and \w scans'
_diffrn_radiation_type MoK\a
_diffrn_radiation_wavelength 0.71073
_diffrn_reflns_av_R_equivalents 0.0228
_diffrn_reflns_av_unetI/netI 0.0222
_diffrn_reflns_Laue_measured_fraction_full 0.999
_diffrn_reflns_Laue_measured_fraction_max 0.991
_diffrn_reflns_limit_h_max 22
_diffrn_reflns_limit_h_min -20
_diffrn_reflns_limit_k_max 12
_diffrn_reflns_limit_k_min -13
_diffrn_reflns_limit_l_max 15
_diffrn_reflns_limit_l_min -18
_diffrn_reflns_number 9677
_diffrn_reflns_point_group_measured_fraction_full 0.999
_diffrn_reflns_point_group_measured_fraction_max 0.991
_diffrn_reflns_theta_full 25.242
_diffrn_reflns_theta_max 28.335
_diffrn_reflns_theta_min 2.384
_diffrn_source 'fine-focus sealed tube'
_exptl_absorpt_coefficient_mu 5.583
_exptl_absorpt_correction_T_max 0.768
_exptl_absorpt_correction_T_min 0.401
_exptl_absorpt_correction_type multi-scan
_exptl_absorpt_process_details '(SADABS; Sheldrick, 1996)'
_exptl_crystal_colour Colourless
_exptl_crystal_density_diffrn 2.149
_exptl_crystal_description 'Block Shaped'
_exptl_crystal_F_000 1352
_exptl_crystal_size_max 0.200
_exptl_crystal_size_mid 0.050
_exptl_crystal_size_min 0.050
_refine_diff_density_max 0.409
_refine_diff_density_min -0.249
_refine_diff_density_rms 0.068
_refine_ls_extinction_method none
_refine_ls_goodness_of_fit_ref 1.036
_refine_ls_hydrogen_treatment mixed
_refine_ls_matrix_type full
_refine_ls_number_parameters 187
_refine_ls_number_reflns 2609
_refine_ls_number_restraints 0
_refine_ls_restrained_S_all 1.036
_refine_ls_R_factor_all 0.0273
_refine_ls_R_factor_gt 0.0211
_refine_ls_shift/su_max 0.002
_refine_ls_shift/su_mean 0.000
_refine_ls_structure_factor_coef Fsqd
_refine_ls_weighting_details 'w=1/[\s^2^(Fo^2^)+(0.0266P)^2^+2.2687P] where P=(Fo^2^+2Fc^2^)/3'
_refine_ls_weighting_scheme calc
_refine_ls_wR_factor_gt 0.0509
_refine_ls_wR_factor_ref 0.0529
_reflns_Friedel_coverage 0.000
_reflns_number_gt 2301
_reflns_number_total 2609
_reflns_threshold_expression 'I > 2\s(I)'
_cod_data_source_file c9dt04220b2.cif
_cod_data_source_block shelx
_cod_depositor_comments 'Adding full bibliography for 7703092.cif.'
_cod_original_sg_symbol_H-M 'C 2/c'
_cod_database_code 7703092
_shelx_shelxl_version_number 2018/3
_shelx_space_group_comment
;
The symmetry employed for this shelxl refinement is uniquely defined
by the following loop, which should always be used as a source of
symmetry information in preference to the above space-group names.
They are only intended as comments.
;
_shelx_estimated_absorpt_t_min 0.401
_shelx_estimated_absorpt_t_max 0.768

loop_
_space_group_symop_operation_xyz
'x, y, z'
'-x, y, -z+1/2'
'x+1/2, y+1/2, z'
'-x+1/2, y+1/2, -z+1/2'
'-x, -y, -z'
'x, -y, z-1/2'
'-x+1/2, -y+1/2, -z'
'x+1/2, -y+1/2, z-1/2'

loop_
_atom_site_label
_atom_site_type_symbol
_atom_site_fract_x
_atom_site_fract_y
_atom_site_fract_z
_atom_site_U_iso_or_equiv
_atom_site_adp_type
_atom_site_occupancy
_atom_site_site_symmetry_order
_atom_site_calc_flag
_atom_site_refinement_flags_posn
_atom_site_refinement_flags_adp
Y1 Y 0.36475(2) 0.40342(2) 1.00288(2) 0.01672(6) Uani 1 1 d . .
O1 O 0.23167(8) 0.47538(13) 0.99488(11) 0.0238(3) Uani 1 1 d . .
O2 O 0.38203(9) 0.38283(13) 1.18621(11) 0.0242(3) Uani 1 1 d . .
O3 O 0.42293(10) 0.60578(13) 1.08731(14) 0.0299(3) Uani 1 1 d . .
O4 O 0.51894(9) 0.35717(13) 1.13552(11) 0.0219(3) Uani 1 1 d . .
O5 O 0.44035(9) 0.37913(13) 0.90299(12) 0.0241(3) Uani 1 1 d . .
O6 O 0.35765(10) 0.19331(13) 1.03823(13) 0.0316(3) Uani 1 1 d . .
O7 O 0.25263(12) 0.30890(19) 0.83267(14) 0.0377(4) Uani 1 1 d . .
O8 O 0.31030(14) 0.56354(18) 0.86075(17) 0.0362(4) Uani 1 1 d . .
O9 O 0.09180(8) 0.63483(12) 0.92881(11) 0.0203(3) Uani 1 1 d . .
O100 O 0.27149(14) 0.70232(18) 1.13678(15) 0.0367(4) Uani 1 1 d . .
C1 C 0.00883(12) 0.69220(17) 0.88947(15) 0.0195(4) Uani 1 1 d . .
C2 C -0.05786(13) 0.60394(19) 0.85210(17) 0.0245(4) Uani 1 1 d . .
H2 H -0.119925 0.619213 0.820947 0.029 Uiso 1 1 calc R U
C3 C -0.01497(13) 0.48395(19) 0.86958(16) 0.0236(4) Uani 1 1 d . .
H3 H -0.043242 0.404682 0.851929 0.028 Uiso 1 1 calc R U
C4 C 0.07528(12) 0.50683(17) 0.91701(15) 0.0187(4) Uani 1 1 d . .
C5 C 0.15558(12) 0.42311(17) 0.96101(15) 0.0186(4) Uani 1 1 d . .
C6 C 0.50930(12) 0.33248(17) 0.90252(14) 0.0185(4) Uani 1 1 d . .
C7 C 0.53930(12) 0.37128(17) 1.23507(16) 0.0192(4) Uani 1 1 d . .
H101 H 0.318(2) 0.700(3) 1.145(3) 0.063(12) Uiso 1 1 d . .
H102 H 0.244(2) 0.650(4) 1.092(3) 0.067(11) Uiso 1 1 d . .
H7B H 0.217(2) 0.254(3) 0.825(2) 0.040(8) Uiso 1 1 d . .
H7A H 0.2595(18) 0.314(3) 0.780(2) 0.040(8) Uiso 1 1 d . .
H8B H 0.289(2) 0.625(3) 0.872(2) 0.045(9) Uiso 1 1 d . .
H8A H 0.341(2) 0.579(3) 0.849(3) 0.057(12) Uiso 1 1 d . .

loop_
_atom_site_aniso_label
_atom_site_aniso_U_11
_atom_site_aniso_U_22
_atom_site_aniso_U_33
_atom_site_aniso_U_23
_atom_site_aniso_U_13
_atom_site_aniso_U_12
Y1 0.01429(9) 0.01309(9) 0.02380(10) 0.00115(7) 0.00974(7) 0.00130(6)
O1 0.0155(6) 0.0220(7) 0.0331(7) -0.0020(5) 0.0107(6) 0.0023(5)
O2 0.0145(6) 0.0321(8) 0.0264(7) 0.0009(6) 0.0099(5) 0.0012(5)
O3 0.0206(7) 0.0165(7) 0.0533(9) -0.0026(6) 0.0177(7) -0.0015(5)
O4 0.0185(6) 0.0241(7) 0.0253(7) 0.0019(5) 0.0120(5) 0.0025(5)
O5 0.0238(7) 0.0195(7) 0.0340(7) 0.0023(5) 0.0178(6) 0.0054(5)
O6 0.0318(8) 0.0156(7) 0.0495(9) 0.0035(6) 0.0209(7) 0.0033(6)
O7 0.0392(9) 0.0478(11) 0.0291(8) -0.0109(7) 0.0184(7) -0.0221(8)
O8 0.0400(10) 0.0308(9) 0.0530(10) 0.0178(8) 0.0345(9) 0.0144(8)
O9 0.0146(6) 0.0125(6) 0.0322(7) 0.0007(5) 0.0095(5) 0.0017(5)
O100 0.0324(9) 0.0384(10) 0.0399(9) -0.0120(8) 0.0174(8) -0.0004(8)
C1 0.0159(8) 0.0168(9) 0.0255(9) 0.0010(7) 0.0094(7) 0.0033(7)
C2 0.0149(8) 0.0216(10) 0.0341(10) 0.0001(8) 0.0090(8) 0.0009(7)
C3 0.0195(9) 0.0161(9) 0.0340(10) -0.0014(8) 0.0115(8) -0.0019(7)
C4 0.0189(8) 0.0131(8) 0.0250(9) -0.0003(7) 0.0111(7) -0.0001(7)
C5 0.0215(9) 0.0148(9) 0.0217(8) 0.0014(7) 0.0119(7) 0.0028(7)
C6 0.0181(8) 0.0159(9) 0.0197(8) 0.0012(7) 0.0073(7) 0.0022(7)
C7 0.0183(9) 0.0124(8) 0.0295(9) 0.0029(7) 0.0134(8) 0.0018(6)

loop_
_atom_type_symbol
_atom_type_description
_atom_type_scat_dispersion_real
_atom_type_scat_dispersion_imag
_atom_type_scat_source
C C 0.0033 0.0016 'International Tables Vol C Tables 4.2.6.8 and 6.1.1.4'
H H 0.0000 0.0000 'International Tables Vol C Tables 4.2.6.8 and 6.1.1.4'
O O 0.0106 0.0060 'International Tables Vol C Tables 4.2.6.8 and 6.1.1.4'
Y Y -2.7962 3.5667 'International Tables Vol C Tables 4.2.6.8 and 6.1.1.4'

loop_
_geom_angle_atom_site_label_1
_geom_angle_atom_site_label_2
_geom_angle_atom_site_label_3
_geom_angle
_geom_angle_site_symmetry_1
_geom_angle_site_symmetry_3
O5 Y1 O6 96.75(5) . .
O5 Y1 O1 143.67(5) . .
O6 Y1 O1 100.62(5) . .
O5 Y1 O2 142.35(5) . .
O6 Y1 O2 71.51(5) . .
O1 Y1 O2 73.84(5) . .
O5 Y1 O3 100.12(5) . .
O6 Y1 O3 143.88(6) . .
O1 Y1 O3 84.06(5) . .
O2 Y1 O3 75.66(5) . .
O5 Y1 O8 72.45(6) . .
O6 Y1 O8 144.39(7) . .
O1 Y1 O8 74.88(6) . .
O2 Y1 O8 136.40(6) . .
O3 Y1 O8 71.58(6) . .
O5 Y1 O4 74.39(5) . .
O6 Y1 O4 77.72(5) . .
O1 Y1 O4 140.49(5) . .
O2 Y1 O4 68.22(5) . .
O3 Y1 O4 76.46(5) . .
O8 Y1 O4 128.18(6) . .
O5 Y1 O7 76.82(6) . .
O6 Y1 O7 73.26(6) . .
O1 Y1 O7 78.03(6) . .
O2 Y1 O7 129.17(6) . .
O3 Y1 O7 141.78(6) . .
O8 Y1 O7 71.25(7) . .
O4 Y1 O7 135.88(6) . .
C5 O1 Y1 131.38(12) . .
C7 O2 Y1 118.20(12) 2_657 .
C6 O3 Y1 130.83(13) 5_667 .
C7 O4 Y1 116.68(11) . .
C6 O5 Y1 144.90(13) . .
C5 O6 Y1 169.47(14) 7_557 .
Y1 O7 H7B 128(2) . .
Y1 O7 H7A 118(2) . .
H7B O7 H7A 111(3) . .
Y1 O8 H8B 116(2) . .
Y1 O8 H8A 109(3) . .
H8B O8 H8A 111(4) . .
C4 O9 C1 105.99(13) . .
H101 O100 H102 107(4) . .
C2 C1 O9 110.46(16) . .
C2 C1 C6 133.13(17) . 3_455
O9 C1 C6 116.25(15) . 3_455
C1 C2 C3 106.56(17) . .
C1 C2 H2 126.7 . .
C3 C2 H2 126.7 . .
C4 C3 C2 106.54(17) . .
C4 C3 H3 126.7 . .
C2 C3 H3 126.7 . .
C3 C4 O9 110.42(15) . .
C3 C4 C5 133.19(17) . .
O9 C4 C5 116.32(15) . .
O6 C5 O1 125.41(17) 7_557 .
O6 C5 C4 117.28(17) 7_557 .
O1 C5 C4 117.31(16) . .
O5 C6 O3 125.43(17) . 5_667
O5 C6 C1 115.82(16) . 3_545
O3 C6 C1 118.75(16) 5_667 3_545
O4 C7 O2 126.12(18) . 2_657
O4 C7 C7 117.1(2) . 2_657
O2 C7 C7 116.8(2) 2_657 2_657

loop_
_geom_bond_atom_site_label_1
_geom_bond_atom_site_label_2
_geom_bond_distance
_geom_bond_site_symmetry_2
Y1 O5 2.2604(14) .
Y1 O6 2.2704(14) .
Y1 O1 2.2953(13) .
Y1 O2 2.3904(14) .
Y1 O3 2.3934(14) .
Y1 O8 2.4003(17) .
Y1 O4 2.4019(13) .
Y1 O7 2.4117(16) .
O1 C5 1.254(2) .
O2 C7 1.254(2) 2_657
O3 C6 1.251(2) 5_667
O4 C7 1.246(2) .
O5 C6 1.251(2) .
O6 C5 1.242(2) 7_557
O7 H7B 0.79(3) .
O7 H7A 0.78(3) .
O8 H8B 0.79(3) .
O8 H8A 0.63(4) .
O9 C4 1.365(2) .
O9 C1 1.367(2) .
O100 H101 0.73(4) .
O100 H102 0.79(4) .
C1 C2 1.350(3) .
C1 C6 1.481(3) 3_455
C2 C3 1.411(3) .
C2 H2 0.9300 .
C3 C4 1.352(3) .
C3 H3 0.9300 .
C4 C5 1.473(2) .
C7 C7 1.542(4) 2_657
